data_2205002
loop_
_publ_author_name
'Zhu, Zhi-Biao'
'Shan Gao'
'Huo, Li-Hua'
'Ng, Seik Weng'

_publ_section_title
;
 Poly[bis[aquamercury(I)]-di-\m-aqua-\m-1,5-naphthalenedisulfonato]
;
_journal_issue 2
_journal_name_full 'Acta Crystallographica Section E'
_journal_page_first m288
_journal_page_last m289
_journal_paper_doi 10.1107/S160053680500053X
_journal_volume 61
_journal_year 2005
_chemical_formula_iupac '[Hg2 (C10 H6 O6 S2) (H2 O)4]'
_chemical_formula_moiety 'C10 H6 O6 S2 , 4H2 O , 2Hg'
_chemical_formula_sum 'C10 H14 Hg2 O10 S2'
_chemical_formula_weight 759.51
_chemical_name_systematic
;
Poly[bis[aquamercury(I)]-di-\m-aqua-\m-1,5-naphthalenedisulfonato]
;
_space_group_IT_number 14
_symmetry_cell_setting monoclinic
_symmetry_space_group_name_Hall '-P 2ybc'
_symmetry_space_group_name_H-M 'P 1 21/c 1'
_atom_sites_solution_hydrogens geom
_atom_sites_solution_primary direct
_atom_sites_solution_secondary difmap
_audit_creation_method SHELXL97
_cell_angle_alpha 90
_cell_angle_beta 112.79(3)
_cell_angle_gamma 90
_cell_formula_units_Z 2
_cell_length_a 13.199(3)
_cell_length_b 5.6990(10)
_cell_length_c 11.039(2)
_cell_measurement_reflns_used 3608
_cell_measurement_temperature 295(2)
_cell_measurement_theta_max 26.2
_cell_measurement_theta_min 3.8
_cell_volume 765.5(3)
_computing_cell_refinement RAPID-AUTO
_computing_data_collection 'RAPID-AUTO (Rigaku, 1998)'
_computing_data_reduction 'CrystalStructure (Rigaku/MSC, 2002)'
_computing_molecular_graphics 'ORTEPII (Johnson, 1976)'
_computing_publication_material SHELXL97
_computing_structure_refinement 'SHELXL97 (Sheldrick, 1997)'
_computing_structure_solution 'SHELXS97 (Sheldrick, 1997)'
_diffrn_ambient_temperature 295(2)
_diffrn_measured_fraction_theta_full 0.99
_diffrn_measured_fraction_theta_max 0.99
_diffrn_measurement_device_type 'Rigaku R-AXIS RAPID'
_diffrn_measurement_method \w
_diffrn_radiation_monochromator graphite
_diffrn_radiation_source 'fine-focus sealed tube'
_diffrn_radiation_type MoK\a
_diffrn_radiation_wavelength 0.71073
_diffrn_reflns_av_R_equivalents 0.090
_diffrn_reflns_av_sigmaI/netI 0.065
_diffrn_reflns_limit_h_max 17
_diffrn_reflns_limit_h_min -17
_diffrn_reflns_limit_k_max 7
_diffrn_reflns_limit_k_min -7
_diffrn_reflns_limit_l_max 14
_diffrn_reflns_limit_l_min -14
_diffrn_reflns_number 4829
_diffrn_reflns_theta_full 27.5
_diffrn_reflns_theta_max 27.5
_diffrn_reflns_theta_min 3.4
_diffrn_standards_decay_% 0
_diffrn_standards_interval_count 0
_diffrn_standards_interval_time 0
_diffrn_standards_number 0
_exptl_absorpt_coefficient_mu 20.356
_exptl_absorpt_correction_T_max 0.177
_exptl_absorpt_correction_T_min 0.002
_exptl_absorpt_correction_type numerical
_exptl_absorpt_process_details '(NUMABS in ABSCORR; Higashi, 1995)'
_exptl_crystal_colour colourless
_exptl_crystal_density_diffrn 3.295
_exptl_crystal_density_meas ?
_exptl_crystal_density_method .
_exptl_crystal_description block
_exptl_crystal_F_000 692
_exptl_crystal_size_max 0.31
_exptl_crystal_size_mid 0.26
_exptl_crystal_size_min 0.13
_refine_diff_density_max 1.62
_refine_diff_density_min -1.72
_refine_ls_extinction_coef 0.0069(8)
_refine_ls_extinction_expression Fc^*^=kFc[1+0.001xFc^2^\l^3^/sin(2\q)]^-1/4^
_refine_ls_extinction_method 'SHELXL97 (Sheldrick, 1997)'
_refine_ls_goodness_of_fit_ref 1.11
_refine_ls_hydrogen_treatment constr
_refine_ls_matrix_type full
_refine_ls_number_parameters 111
_refine_ls_number_reflns 1759
_refine_ls_number_restraints 36
_refine_ls_restrained_S_all 1.10
_refine_ls_R_factor_all 0.054
_refine_ls_R_factor_gt 0.046
_refine_ls_shift/su_max 0.001
_refine_ls_shift/su_mean 0.000
_refine_ls_structure_factor_coef Fsqd
_refine_ls_weighting_details 'calc w = 1/[\s^2^(Fo^2^)+(0.0734P)^2^+3.8951P] where P=(Fo^2^+2Fc^2^)/3'
_refine_ls_weighting_scheme calc
_refine_ls_wR_factor_gt 0.117
_refine_ls_wR_factor_ref 0.136
_reflns_number_gt 1526
_reflns_number_total 1759
_reflns_threshold_expression I>2\s(I)
_cod_data_source_file bt6580.cif
_cod_data_source_block I
_cod_depositor_comments
;
The following automatic conversions were performed:
'_symmetry_cell_setting' value 'Monoclinic' changed to 'monoclinic'
according to '/home/saulius/struct/CIF-dictionaries/cif_core.dic'
dictionary named 'cif_core.dic' version 2.4.1 from 2010-06-29.

Automatic conversion script
Id: cif_fix_enum 1527 2010-12-29 10:47:43Z saulius 

The following automatic conversions were performed:

'_symmetry_cell_setting' value 'Monoclinic' changed to 'monoclinic'
according to /home/saulius/struct/CIF-dictionaries/cif_core.dic
dictionary named 'cif_core.dic' version 2.4.1 from 2010-06-29.

Automatic conversion script
Id: cif_fix_values 1715 2011-07-08 13:25:40Z adriana 
;
_cod_original_sg_symbol_H-M 'P 21/c'
_cod_database_code 2205002
_cod_database_fobs_code 2205002

loop_
_symmetry_equiv_pos_as_xyz
'x, y, z'
'-x, y+1/2, -z+1/2'
'-x, -y, -z'
'x, -y-1/2, z-1/2'

loop_
_atom_site_label
_atom_site_fract_x
_atom_site_fract_y
_atom_site_fract_z
_atom_site_U_iso_or_equiv
_atom_site_adp_type
_atom_site_calc_flag
_atom_site_refinement_flags
_atom_site_occupancy
_atom_site_type_symbol
Hg1 0.57380(3) 0.64585(7) 0.53826(4) 0.0428(2) Uani d . 1 Hg
S1 0.7463(2) 0.2789(4) 0.4123(2) 0.0290(5) Uani d . 1 S
O1W 0.7157(7) 0.8490(10) 0.6432(7) 0.037(2) Uani d . 1 O
O2W 0.5116(5) 0.9750(10) 0.3585(6) 0.040(2) Uani d . 1 O
O1 0.6908(6) 0.4980(10) 0.3591(7) 0.039(2) Uani d . 1 O
O2 0.7536(5) 0.2420(10) 0.5446(6) 0.036(2) Uani d . 1 O
O3 0.7000(6) 0.0820(10) 0.3276(7) 0.041(2) Uani d . 1 O
C1 0.8786(6) 0.3170(10) 0.4216(7) 0.024(2) Uani d DU 1 C
C2 0.9133(7) 0.1530(10) 0.3534(8) 0.030(2) Uani d DU 1 C
C3 1.0206(7) 0.168(2) 0.3621(8) 0.033(2) Uani d DU 1 C
C4 1.0895(7) 0.3420(10) 0.4349(8) 0.032(2) Uani d DU 1 C
C5 1.0532(4) 0.5070(10) 0.5021(7) 0.028(2) Uani d DU 1 C
H1W1 0.7210 0.8685 0.7218 0.045 Uiso calc R 1 H
H1W2 0.7105 0.9820 0.6063 0.045 Uiso calc R 1 H
H2W1 0.4624 0.9224 0.2881 0.048 Uiso calc R 1 H
H2W2 0.5659 1.0210 0.3414 0.048 Uiso calc R 1 H
H2 0.8660 0.0373 0.3033 0.036 Uiso calc R 1 H
H3 1.0463 0.0586 0.3182 0.040 Uiso calc R 1 H
H4 1.1612 0.3493 0.4393 0.038 Uiso calc R 1 H

loop_
_atom_site_aniso_label
_atom_site_aniso_U_11
_atom_site_aniso_U_22
_atom_site_aniso_U_33
_atom_site_aniso_U_12
_atom_site_aniso_U_13
_atom_site_aniso_U_23
Hg1 0.0447(3) 0.0464(3) 0.0445(3) -0.0159(2) 0.0252(2) -0.0088(2)
S1 0.0230(10) 0.0430(10) 0.0240(10) -0.0060(10) 0.0130(10) 0.0000(10)
O1W 0.051(4) 0.034(4) 0.039(4) -0.008(3) 0.030(3) -0.005(3)
O2W 0.025(3) 0.055(4) 0.038(3) -0.009(3) 0.013(3) -0.004(3)
O1 0.031(3) 0.052(4) 0.037(3) 0.004(3) 0.014(3) 0.009(3)
O2 0.029(3) 0.055(4) 0.030(3) -0.012(3) 0.016(3) 0.000(3)
O3 0.024(3) 0.062(4) 0.045(4) -0.010(3) 0.022(3) -0.011(3)
C1 0.016(3) 0.035(4) 0.028(3) 0.008(3) 0.016(3) 0.008(3)
C2 0.032(4) 0.037(4) 0.029(4) -0.001(3) 0.019(3) -0.001(3)
C3 0.038(5) 0.039(4) 0.029(4) 0.000(3) 0.020(4) -0.003(3)
C4 0.028(4) 0.042(5) 0.034(4) 0.004(3) 0.021(4) 0.003(3)
C5 0.028(4) 0.040(4) 0.016(3) -0.008(3) 0.009(3) 0.000(3)

loop_
_atom_type_symbol
_atom_type_description
_atom_type_scat_dispersion_real
_atom_type_scat_dispersion_imag
_atom_type_scat_source
C C 0.0033 0.0016 'International Tables Vol C Tables 4.2.6.8 and 6.1.1.4'
H H 0.0000 0.0000 'International Tables Vol C Tables 4.2.6.8 and 6.1.1.4'
O O 0.0106 0.0060 'International Tables Vol C Tables 4.2.6.8 and 6.1.1.4'
S S 0.1246 0.1234 'International Tables Vol C Tables 4.2.6.8 and 6.1.1.4'
Hg Hg -2.3894 9.2266 'International Tables Vol C Tables 4.2.6.8 and 6.1.1.4'

loop_
_geom_angle_atom_site_label_1
_geom_angle_atom_site_label_2
_geom_angle_atom_site_label_3
_geom_angle_site_symmetry_1
_geom_angle_site_symmetry_3
_geom_angle
_geom_angle_publ_flag
Hg1 Hg1 O1W 3_666 . 166.9(2) no
Hg1 Hg1 O2W 3_666 . 104.5(2) no
Hg1 Hg1 O2W 3_666 3_676 105.40(10) no
O1 Hg1 O1W . . 86.8(2) yes
O1 Hg1 O2W . . 78.2(2) yes
O1 Hg1 O2W . 3_676 146.9(2) yes
O1W Hg1 O2W . . 88.5(2) yes
O1W Hg1 O2W . 3_676 76.8(2) yes
O2W Hg1 O2W . 3_676 72.9(2) yes
Hg1 O2W Hg1 . 3_676 107.1(2) yes
O1 S1 O3 . . 112.8(5) no
O1 S1 O2 . . 111.3(4) no
O2 S1 O3 . . 112.9(4) no
O1 S1 C1 . . 104.9(4) no
O2 S1 C1 . . 106.8(4) no
O3 S1 C1 . . 107.6(4) no
S1 O1 Hg1 . . 106.1(3) no
C2 C1 C5 . 3_766 122.8(7) no
C2 C1 S1 . . 115.2(6) no
C5 C1 S1 3_766 . 122.0(5) no
C1 C2 C3 . . 117.9(8) no
C4 C3 C2 . . 120.7(8) no
C3 C4 C5 . . 120.9(7) no
C1 C5 C5 3_766 3_766 118.1(8) no
C1 C5 C4 3_766 . 122.3(5) no
C5 C5 C4 3_766 . 119.5(8) no
Hg1 O1W H1W1 . . 109.5 no
Hg1 O1W H1W2 . . 109.5 no
H1W1 O1W H1W2 . . 109.5 no
Hg1 O2W H2W1 . . 110.3 no
Hg1 O2W H2W1 3_676 . 110.3 no
Hg1 O2W H2W2 . . 110.3 no
Hg1 O2W H2W2 3_676 . 110.3 no
H2W1 O2W H2W2 . . 108.6 no
C1 C2 H2 . . 121.0 no
C3 C2 H2 . . 121.0 no
C4 C3 H3 . . 119.7 no
C2 C3 H3 . . 119.7 no
C3 C4 H4 . . 119.6 no
C5 C4 H4 . . 119.6 no

loop_
_geom_bond_atom_site_label_1
_geom_bond_atom_site_label_2
_geom_bond_site_symmetry_2
_geom_bond_distance
_geom_bond_publ_flag
Hg1 Hg1 3_666 2.4488(9) yes
Hg1 O1 . 3.062(7) yes
Hg1 O1W . 2.124(7) yes
Hg1 O2W . 2.619(7) yes
Hg1 O2W 3_676 2.872(7) yes
S1 O1 . 1.450(8) no
S1 O2 . 1.441(6) no
S1 O3 . 1.438(8) no
S1 C1 . 1.723(7) no
C1 C2 . 1.383(8) no
C1 C5 3_766 1.392(8) no
C2 C3 . 1.384(8) no
C3 C4 . 1.375(8) no
C4 C5 . 1.394(8) no
C5 C1 3_766 1.392(8) no
C5 C5 3_766 1.390(9) no
O1W H1W1 . 0.85 no
O1W H1W2 . 0.85 no
O2W H2W1 . 0.85 no
O2W H2W2 . 0.85 no
C2 H2 . 0.93 no
C3 H3 . 0.93 no
C4 H4 . 0.93 no

loop_
_geom_hbond_atom_site_label_D
_geom_hbond_atom_site_label_H
_geom_hbond_atom_site_label_A
_geom_hbond_site_symmetry_A
_geom_hbond_distance_DH
_geom_hbond_distance_HA
_geom_hbond_distance_DA
_geom_hbond_angle_DHA
_geom_hbond_publ_flag
O1W H1W1 O1 4_576 0.85 1.87 2.680(10) 157 yes
O1W H1W2 O2 1_565 0.85 1.81 2.620(10) 158 yes
O2W H2W1 O1 2_655 0.85 2.09 2.820(10) 144 yes
O2W H2W2 O3 1_565 0.85 1.87 2.710(10) 169 yes

loop_
_geom_torsion_atom_site_label_1
_geom_torsion_atom_site_label_2
_geom_torsion_atom_site_label_3
_geom_torsion_atom_site_label_4
_geom_torsion_site_symmetry_1
_geom_torsion_site_symmetry_4
_geom_torsion
_geom_torsion_publ_flag
O1W Hg1 O2W Hg1 . 3_676 -76.6(3) no
Hg1 Hg1 O2W Hg1 3_666 3_676 102.0(2) no
O2W Hg1 O2W Hg1 3_676 3_676 0.0 no
O1 Hg1 O2W Hg1 . 3_676 -163.6(2) no
O3 S1 O1 Hg1 . . 112.2(4) no
O2 S1 O1 Hg1 . . -15.8(5) no
C1 S1 O1 Hg1 . . -131.0(3) no
O1W Hg1 O1 S1 . . 93.8(4) no
Hg1 Hg1 O1 S1 3_666 . -73.6(4) no
O2W Hg1 O1 S1 . . -177.0(4) no
O2W Hg1 O1 S1 3_676 . 153.4(3) no
O3 S1 C1 C2 . . -2.3(8) no
O2 S1 C1 C2 . . 119.2(7) no
O1 S1 C1 C2 . . -122.6(7) no
O3 S1 C1 C5 . 3_766 -179.2(7) no
O2 S1 C1 C5 . 3_766 -57.7(8) no
O1 S1 C1 C5 . 3_766 60.5(8) no
C5 C1 C2 C3 3_766 . .0(10) no
S1 C1 C2 C3 . . -177.0(7) no
C1 C2 C3 C4 . . -1.0(10) no
C2 C3 C4 C5 . . .0(10) no
C3 C4 C5 C1 . 3_766 178.9(8) no
C3 C4 C5 C5 . 3_766 2(2) no
